data_2219397
loop_
_publ_author_name
'Yuge, Hidetaka'
'Arakawa, Natsuko'
'Wada, Satoko'
'Miyamoto, Takeshi Ken'

_publ_section_title
;(5,10,15,20-Tetraphenylporphyrinato-\k^4^<i>N</i>)(2,2,2-trifluoro-1-phenylethylidene-\k<i>C</i>^1^)ruthenium(II):
 a stable fluorinated alkylidene complex of a ruthenium(II) porphyrin
;
_journal_coeditor_code LX2062
_journal_issue 9
_journal_name_full 'Acta Crystallographica Section E'
_journal_page_first m1110
_journal_paper_doi 10.1107/S1600536808023374
_journal_volume 64
_journal_year 2008
_chemical_formula_iupac '[Ru (C44 H28 N4) (C8 H5 F3)]'
_chemical_formula_moiety 'C52 H33 F3 N4 Ru'
_chemical_formula_sum 'C52 H33 F3 N4 Ru'
_chemical_formula_weight 871.89
_chemical_name_systematic
;
(5,10,15,20-tetraphenylporphyrinato-\k^4^<i>N</i>)(2,2,2-trifluoro-1-
phenylethylidene-\k<i>C</i>^1^)ruthenium(II)
;
_space_group_IT_number 2
_symmetry_cell_setting triclinic
_symmetry_space_group_name_Hall '-P 1'
_symmetry_space_group_name_H-M 'P -1'
_atom_sites_solution_hydrogens geom
_atom_sites_solution_primary direct
_atom_sites_solution_secondary difmap
_audit_creation_method SHELXL-97
_cell_angle_alpha 101.713(9)
_cell_angle_beta 110.133(8)
_cell_angle_gamma 102.150(10)
_cell_formula_units_Z 2
_cell_length_a 11.1310(10)
_cell_length_b 12.634(2)
_cell_length_c 15.749(2)
_cell_measurement_reflns_used 25
_cell_measurement_temperature 296(2)
_cell_measurement_theta_max 14.995
_cell_measurement_theta_min 14.900
_cell_volume 1939.2(5)
_computing_cell_refinement
;
MSC/AFC Diffractometer Control Software (Molecular Structure Corporation,
1993)
;
_computing_data_collection
;
MSC/AFC Diffractometer Control Software (Molecular Structure Corporation,
1993)
;
_computing_data_reduction 'CrystalStructure (Rigaku/MSC, 2007)'
_computing_molecular_graphics 'ORTEP-3 for Windows (Farrugia, 1997)'
_computing_publication_material 'SHELXL97 (Sheldrick, 2008)'
_computing_structure_refinement 'SHELXL97 (Sheldrick, 2008)'
_computing_structure_solution 'SHELXS97 (Sheldrick, 2008)'
_diffrn_ambient_temperature 296(2)
_diffrn_measured_fraction_theta_full 0.999
_diffrn_measured_fraction_theta_max 0.999
_diffrn_measurement_device_type 'Rigaku AFC-7R'
_diffrn_measurement_method \w/2\q
_diffrn_radiation_monochromator graphite
_diffrn_radiation_source 'rotating Mo anode'
_diffrn_radiation_type MoK\a
_diffrn_radiation_wavelength 0.71069
_diffrn_reflns_av_R_equivalents 0.0165
_diffrn_reflns_av_sigmaI/netI 0.0327
_diffrn_reflns_limit_h_max 0
_diffrn_reflns_limit_h_min -14
_diffrn_reflns_limit_k_max 16
_diffrn_reflns_limit_k_min -16
_diffrn_reflns_limit_l_max 20
_diffrn_reflns_limit_l_min -19
_diffrn_reflns_number 9374
_diffrn_reflns_theta_full 27.50
_diffrn_reflns_theta_max 27.50
_diffrn_reflns_theta_min 2.56
_diffrn_standards_decay_% 3.5
_diffrn_standards_interval_count 150
_diffrn_standards_number 3
_exptl_absorpt_coefficient_mu 0.463
_exptl_absorpt_correction_type none
_exptl_crystal_colour 'dark red'
_exptl_crystal_density_diffrn 1.493
_exptl_crystal_density_method 'not measured'
_exptl_crystal_description prism
_exptl_crystal_F_000 888
_exptl_crystal_size_max 0.20
_exptl_crystal_size_mid 0.20
_exptl_crystal_size_min 0.20
_refine_diff_density_max 0.370
_refine_diff_density_min -0.463
_refine_ls_extinction_method none
_refine_ls_goodness_of_fit_ref 1.026
_refine_ls_hydrogen_treatment constr
_refine_ls_matrix_type full
_refine_ls_number_parameters 541
_refine_ls_number_reflns 8916
_refine_ls_number_restraints 0
_refine_ls_restrained_S_all 1.026
_refine_ls_R_factor_all 0.0441
_refine_ls_R_factor_gt 0.0306
_refine_ls_shift/su_max 0.001
_refine_ls_shift/su_mean 0.000
_refine_ls_structure_factor_coef Fsqd
_refine_ls_weighting_details 'calc w=1/[\s^2^(Fo^2^)+(0.0315P)^2^+P] where P=(Fo^2^+2Fc^2^)/3'
_refine_ls_weighting_scheme calc
_refine_ls_wR_factor_gt 0.0724
_refine_ls_wR_factor_ref 0.0772
_reflns_number_gt 7578
_reflns_number_total 8916
_reflns_threshold_expression I>2\s(I)
_cod_data_source_file lx2062.cif
_cod_data_source_block I
_cod_database_code 2219397
_cod_database_fobs_code 2219397

loop_
_symmetry_equiv_pos_as_xyz
'x, y, z'
'-x, -y, -z'

loop_
_atom_site_type_symbol
_atom_site_label
_atom_site_fract_x
_atom_site_fract_y
_atom_site_fract_z
_atom_site_U_iso_or_equiv
_atom_site_adp_type
_atom_site_calc_flag
_atom_site_refinement_flags
_atom_site_occupancy
Ru Ru 0.471753(17) 0.400275(13) 0.271619(12) 0.02657(5) Uani d . 1
F F1 0.3640(2) 0.24901(18) 0.04049(12) 0.0786(6) Uani d . 1
F F2 0.22719(18) 0.18331(13) 0.09802(13) 0.0689(5) Uani d . 1
F F3 0.1734(2) 0.27779(16) 0.00105(12) 0.0851(7) Uani d . 1
N N1 0.48801(17) 0.23935(14) 0.24134(12) 0.0294(4) Uani d . 1
N N2 0.63417(17) 0.45653(14) 0.24213(12) 0.0299(4) Uani d . 1
N N3 0.48445(17) 0.56603(14) 0.32700(12) 0.0298(4) Uani d . 1
N N4 0.35981(17) 0.35415(14) 0.34439(12) 0.0298(4) Uani d . 1
C C1 0.4225(2) 0.14717(17) 0.26053(15) 0.0316(4) Uani d . 1
C C2 0.4644(2) 0.05090(18) 0.23099(17) 0.0377(5) Uani d . 1
H H2 0.4345 -0.0213 0.2357 0.045 Uiso calc R 1
C C3 0.5547(2) 0.08434(18) 0.19533(16) 0.0361(5) Uani d . 1
H H3 0.5985 0.0395 0.1708 0.043 Uiso calc R 1
C C4 0.5711(2) 0.20292(17) 0.20232(15) 0.0307(4) Uani d . 1
C C5 0.6656(2) 0.27158(17) 0.18138(15) 0.0315(4) Uani d . 1
C C6 0.6940(2) 0.38916(18) 0.19976(15) 0.0319(4) Uani d . 1
C C7 0.7891(2) 0.45943(19) 0.17640(17) 0.0387(5) Uani d . 1
H H7 0.8423 0.4352 0.1470 0.046 Uiso calc R 1
C C8 0.7876(2) 0.56714(19) 0.20473(17) 0.0395(5) Uani d . 1
H H8 0.8404 0.6306 0.1990 0.047 Uiso calc R 1
C C9 0.6906(2) 0.56663(17) 0.24508(15) 0.0321(4) Uani d . 1
C C10 0.6577(2) 0.66209(17) 0.28066(15) 0.0324(4) Uani d . 1
C C11 0.5596(2) 0.66036(17) 0.31677(15) 0.0322(4) Uani d . 1
C C12 0.5197(2) 0.75756(18) 0.34796(17) 0.0399(5) Uani d . 1
H H12 0.5536 0.8309 0.3469 0.048 Uiso calc R 1
C C13 0.4246(2) 0.72243(18) 0.37877(17) 0.0396(5) Uani d . 1
H H13 0.3797 0.7669 0.4024 0.048 Uiso calc R 1
C C14 0.4047(2) 0.60352(17) 0.36877(15) 0.0323(4) Uani d . 1
C C15 0.3193(2) 0.53684(18) 0.39806(15) 0.0318(4) Uani d . 1
C C16 0.3048(2) 0.42202(18) 0.39022(15) 0.0325(4) Uani d . 1
C C17 0.2271(2) 0.3562(2) 0.42782(18) 0.0414(5) Uani d . 1
H H17 0.1823 0.3827 0.4636 0.050 Uiso calc R 1
C C18 0.2304(2) 0.2485(2) 0.40216(18) 0.0417(5) Uani d . 1
H H18 0.1872 0.1872 0.4162 0.050 Uiso calc R 1
C C19 0.3125(2) 0.24602(18) 0.34939(16) 0.0326(4) Uani d . 1
C C20 0.3387(2) 0.14895(17) 0.30846(15) 0.0324(4) Uani d . 1
C C21 0.7482(2) 0.21607(17) 0.14047(16) 0.0326(4) Uani d . 1
C C22 0.6894(2) 0.1358(2) 0.05146(17) 0.0408(5) Uani d . 1
H H22 0.5974 0.1164 0.0161 0.049 Uiso calc R 1
C C23 0.7674(3) 0.0847(2) 0.01522(19) 0.0500(6) Uani d . 1
H H23 0.7273 0.0308 -0.0442 0.060 Uiso calc R 1
C C24 0.9036(3) 0.1132(2) 0.0667(2) 0.0520(7) Uani d . 1
H H24 0.9555 0.0792 0.0418 0.062 Uiso calc R 1
C C25 0.9633(3) 0.1925(2) 0.1554(2) 0.0489(6) Uani d . 1
H H25 1.0554 0.2119 0.1903 0.059 Uiso calc R 1
C C26 0.8858(2) 0.2429(2) 0.19212(17) 0.0400(5) Uani d . 1
H H26 0.9262 0.2955 0.2522 0.048 Uiso calc R 1
C C27 0.7324(2) 0.77578(18) 0.28066(17) 0.0356(5) Uani d . 1
C C28 0.7179(3) 0.8016(2) 0.19709(19) 0.0444(6) Uani d . 1
H H28 0.6628 0.7469 0.1393 0.053 Uiso calc R 1
C C29 0.7850(3) 0.9086(2) 0.1989(2) 0.0539(7) Uani d . 1
H H29 0.7758 0.9248 0.1424 0.065 Uiso calc R 1
C C30 0.8646(3) 0.9902(2) 0.2837(2) 0.0583(8) Uani d . 1
H H30 0.9086 1.0620 0.2848 0.070 Uiso calc R 1
C C31 0.8792(3) 0.9664(2) 0.3666(2) 0.0583(7) Uani d . 1
H H31 0.9328 1.0223 0.4241 0.070 Uiso calc R 1
C C32 0.8145(3) 0.8591(2) 0.36579(19) 0.0481(6) Uani d . 1
H H32 0.8263 0.8432 0.4227 0.058 Uiso calc R 1
C C33 0.2382(2) 0.59080(18) 0.44118(15) 0.0323(4) Uani d . 1
C C34 0.0990(2) 0.5541(2) 0.39707(18) 0.0408(5) Uani d . 1
H H34 0.0564 0.4958 0.3401 0.049 Uiso calc R 1
C C35 0.0225(2) 0.6028(2) 0.43629(19) 0.0460(6) Uani d . 1
H H35 -0.0708 0.5762 0.4063 0.055 Uiso calc R 1
C C36 0.0845(3) 0.6905(2) 0.51967(19) 0.0451(6) Uani d . 1
H H36 0.0333 0.7239 0.5458 0.054 Uiso calc R 1
C C37 0.2227(3) 0.7289(2) 0.56426(18) 0.0444(6) Uani d . 1
H H37 0.2647 0.7883 0.6206 0.053 Uiso calc R 1
C C38 0.2992(2) 0.6791(2) 0.52544(16) 0.0391(5) Uani d . 1
H H38 0.3924 0.7051 0.5562 0.047 Uiso calc R 1
C C39 0.2704(2) 0.03916(18) 0.31815(18) 0.0381(5) Uani d . 1
C C40 0.1691(3) -0.0434(2) 0.2397(2) 0.0515(6) Uani d . 1
H H40 0.1457 -0.0323 0.1802 0.062 Uiso calc R 1
C C41 0.1022(3) -0.1432(2) 0.2495(3) 0.0689(9) Uani d . 1
H H41 0.0344 -0.1987 0.1965 0.083 Uiso calc R 1
C C42 0.1356(4) -0.1602(3) 0.3369(3) 0.0776(11) Uani d . 1
H H42 0.0902 -0.2270 0.3431 0.093 Uiso calc R 1
C C43 0.2352(4) -0.0792(3) 0.4144(3) 0.0702(10) Uani d . 1
H H43 0.2571 -0.0907 0.4737 0.084 Uiso calc R 1
C C44 0.3045(3) 0.0206(2) 0.4057(2) 0.0542(7) Uani d . 1
H H44 0.3737 0.0749 0.4589 0.065 Uiso calc R 1
C C45 0.3393(2) 0.38402(18) 0.15662(15) 0.0330(4) Uani d . 1
C C46 0.2869(3) 0.4779(2) 0.13103(17) 0.0445(6) Uani d . 1
C C47 0.3502(4) 0.5498(3) 0.0933(2) 0.0684(9) Uani d . 1
H H47 0.4251 0.5396 0.0832 0.082 Uiso calc R 1
C C48 0.3010(5) 0.6381(3) 0.0703(3) 0.0933(14) Uani d . 1
H H48 0.3441 0.6874 0.0458 0.112 Uiso calc R 1
C C49 0.1903(6) 0.6521(4) 0.0837(3) 0.1069(17) Uani d . 1
H H49 0.1581 0.7109 0.0683 0.128 Uiso calc R 1
C C50 0.1267(5) 0.5808(4) 0.1193(3) 0.1007(14) Uani d . 1
H H50 0.0504 0.5905 0.1273 0.121 Uiso calc R 1
C C51 0.1739(3) 0.4937(3) 0.1439(3) 0.0708(9) Uani d . 1
H H51 0.1301 0.4458 0.1690 0.085 Uiso calc R 1
C C52 0.2759(3) 0.2741(2) 0.07449(18) 0.0488(6) Uani d . 1

loop_
_atom_site_aniso_label
_atom_site_aniso_U_11
_atom_site_aniso_U_22
_atom_site_aniso_U_33
_atom_site_aniso_U_12
_atom_site_aniso_U_13
_atom_site_aniso_U_23
Ru 0.02924(9) 0.02307(8) 0.02976(9) 0.00762(6) 0.01476(6) 0.00812(6)
F1 0.0846(13) 0.1001(15) 0.0493(10) 0.0397(12) 0.0318(10) -0.0019(9)
F2 0.0632(11) 0.0388(8) 0.0758(12) 0.0029(8) 0.0093(9) 0.0041(8)
F3 0.0862(13) 0.0716(12) 0.0522(10) 0.0363(11) -0.0189(9) -0.0045(9)
N1 0.0312(9) 0.0255(8) 0.0343(9) 0.0092(7) 0.0158(7) 0.0096(7)
N2 0.0329(9) 0.0259(8) 0.0350(9) 0.0086(7) 0.0183(8) 0.0095(7)
N3 0.0331(9) 0.0254(8) 0.0338(9) 0.0083(7) 0.0175(8) 0.0087(7)
N4 0.0324(9) 0.0260(8) 0.0355(9) 0.0094(7) 0.0179(8) 0.0105(7)
C1 0.0344(11) 0.0248(10) 0.0360(11) 0.0079(8) 0.0151(9) 0.0093(8)
C2 0.0447(13) 0.0232(10) 0.0484(13) 0.0106(9) 0.0222(11) 0.0113(9)
C3 0.0416(12) 0.0276(10) 0.0450(12) 0.0143(9) 0.0229(10) 0.0095(9)
C4 0.0327(10) 0.0276(10) 0.0323(10) 0.0105(8) 0.0136(9) 0.0078(8)
C5 0.0338(11) 0.0296(10) 0.0338(11) 0.0120(8) 0.0163(9) 0.0079(8)
C6 0.0327(11) 0.0317(10) 0.0340(11) 0.0093(9) 0.0171(9) 0.0098(9)
C7 0.0414(12) 0.0357(11) 0.0495(13) 0.0131(10) 0.0293(11) 0.0137(10)
C8 0.0416(12) 0.0322(11) 0.0532(14) 0.0082(9) 0.0301(11) 0.0141(10)
C9 0.0342(11) 0.0284(10) 0.0361(11) 0.0075(8) 0.0176(9) 0.0106(9)
C10 0.0381(11) 0.0271(10) 0.0351(11) 0.0085(9) 0.0183(9) 0.0110(8)
C11 0.0386(11) 0.0247(10) 0.0344(11) 0.0078(8) 0.0175(9) 0.0083(8)
C12 0.0506(14) 0.0245(10) 0.0512(14) 0.0107(10) 0.0290(12) 0.0106(9)
C13 0.0474(13) 0.0283(11) 0.0514(14) 0.0150(10) 0.0283(11) 0.0104(10)
C14 0.0344(11) 0.0274(10) 0.0377(11) 0.0100(8) 0.0184(9) 0.0076(8)
C15 0.0314(10) 0.0309(10) 0.0343(11) 0.0093(8) 0.0160(9) 0.0077(8)
C16 0.0342(11) 0.0320(11) 0.0367(11) 0.0111(9) 0.0195(9) 0.0111(9)
C17 0.0489(14) 0.0381(12) 0.0531(14) 0.0154(10) 0.0354(12) 0.0182(11)
C18 0.0482(14) 0.0349(12) 0.0563(15) 0.0128(10) 0.0343(12) 0.0196(11)
C19 0.0331(11) 0.0300(10) 0.0393(11) 0.0087(8) 0.0188(9) 0.0134(9)
C20 0.0363(11) 0.0272(10) 0.0356(11) 0.0079(8) 0.0162(9) 0.0120(8)
C21 0.0372(11) 0.0276(10) 0.0392(11) 0.0110(9) 0.0210(10) 0.0117(9)
C22 0.0422(13) 0.0399(12) 0.0407(12) 0.0142(10) 0.0178(11) 0.0093(10)
C23 0.0616(17) 0.0457(14) 0.0445(14) 0.0198(13) 0.0267(13) 0.0045(11)
C24 0.0590(16) 0.0535(15) 0.0626(17) 0.0301(13) 0.0393(15) 0.0171(13)
C25 0.0396(13) 0.0533(15) 0.0624(17) 0.0205(12) 0.0256(12) 0.0198(13)
C26 0.0391(12) 0.0368(12) 0.0433(13) 0.0114(10) 0.0183(10) 0.0075(10)
C27 0.0404(12) 0.0284(10) 0.0456(12) 0.0106(9) 0.0249(10) 0.0135(9)
C28 0.0563(15) 0.0386(13) 0.0490(14) 0.0159(11) 0.0298(12) 0.0186(11)
C29 0.0720(19) 0.0478(15) 0.0694(18) 0.0261(14) 0.0449(16) 0.0372(14)
C30 0.0627(18) 0.0360(13) 0.093(2) 0.0142(13) 0.0442(17) 0.0323(15)
C31 0.0586(17) 0.0326(13) 0.0690(19) -0.0003(12) 0.0201(15) 0.0102(12)
C32 0.0553(15) 0.0366(13) 0.0484(14) 0.0045(11) 0.0211(12) 0.0141(11)
C33 0.0338(11) 0.0309(10) 0.0382(11) 0.0118(9) 0.0198(9) 0.0114(9)
C34 0.0374(12) 0.0358(12) 0.0467(13) 0.0083(10) 0.0198(11) 0.0054(10)
C35 0.0333(12) 0.0520(15) 0.0566(15) 0.0133(11) 0.0226(11) 0.0163(12)
C36 0.0513(14) 0.0486(14) 0.0538(15) 0.0249(12) 0.0351(13) 0.0185(12)
C37 0.0533(15) 0.0452(13) 0.0389(12) 0.0176(11) 0.0247(11) 0.0077(10)
C38 0.0362(12) 0.0424(13) 0.0380(12) 0.0132(10) 0.0155(10) 0.0086(10)
C39 0.0440(13) 0.0278(10) 0.0543(14) 0.0130(9) 0.0296(11) 0.0171(10)
C40 0.0497(15) 0.0358(13) 0.0686(18) 0.0077(11) 0.0285(14) 0.0125(12)
C41 0.0570(18) 0.0348(14) 0.115(3) 0.0056(13) 0.0444(19) 0.0157(16)
C42 0.087(2) 0.0402(16) 0.150(4) 0.0267(17) 0.083(3) 0.048(2)
C43 0.105(3) 0.0600(19) 0.100(3) 0.046(2) 0.075(2) 0.054(2)
C44 0.0735(19) 0.0410(14) 0.0622(17) 0.0212(13) 0.0368(15) 0.0242(13)
C45 0.0350(11) 0.0344(11) 0.0320(11) 0.0102(9) 0.0159(9) 0.0110(9)
C46 0.0549(15) 0.0376(12) 0.0338(12) 0.0156(11) 0.0078(11) 0.0124(10)
C47 0.084(2) 0.0602(18) 0.0561(18) 0.0131(17) 0.0190(16) 0.0321(15)
C48 0.132(4) 0.060(2) 0.068(2) 0.019(2) 0.012(2) 0.0407(18)
C49 0.141(4) 0.064(2) 0.094(3) 0.053(3) 0.006(3) 0.029(2)
C50 0.100(3) 0.088(3) 0.122(4) 0.066(3) 0.030(3) 0.035(3)
C51 0.074(2) 0.065(2) 0.090(2) 0.0413(18) 0.0342(19) 0.0320(18)
C52 0.0496(15) 0.0482(15) 0.0396(13) 0.0197(12) 0.0091(11) 0.0055(11)

loop_
_atom_type_symbol
_atom_type_description
_atom_type_scat_dispersion_real
_atom_type_scat_dispersion_imag
_atom_type_scat_source
Ru Ru -1.2594 0.8363 'International Tables Vol C Tables 4.2.6.8 and 6.1.1.4'
F F 0.0171 0.0103 'International Tables Vol C Tables 4.2.6.8 and 6.1.1.4'
N N 0.0061 0.0033 'International Tables Vol C Tables 4.2.6.8 and 6.1.1.4'
C C 0.0033 0.0016 'International Tables Vol C Tables 4.2.6.8 and 6.1.1.4'
H H 0.0000 0.0000 'International Tables Vol C Tables 4.2.6.8 and 6.1.1.4'

loop_
_geom_angle_atom_site_label_1
_geom_angle_atom_site_label_2
_geom_angle_atom_site_label_3
_geom_angle
_geom_angle_publ_flag
C45 Ru N4 100.99(8) no
C45 Ru N2 98.27(8) no
N4 Ru N2 160.70(7) no
C45 Ru N1 97.70(8) no
N4 Ru N1 89.42(7) no
N2 Ru N1 89.28(7) no
C45 Ru N3 93.42(9) no
N4 Ru N3 88.58(7) no
N2 Ru N3 89.01(7) no
N1 Ru N3 168.88(7) no
C4 N1 C1 106.29(17) no
C4 N1 Ru 126.95(14) no
C1 N1 Ru 126.68(14) no
C9 N2 C6 106.62(17) no
C9 N2 Ru 126.37(14) no
C6 N2 Ru 126.16(13) no
C11 N3 C14 106.12(17) no
C11 N3 Ru 126.55(14) no
C14 N3 Ru 126.65(14) no
C16 N4 C19 106.40(17) no
C16 N4 Ru 126.59(14) no
C19 N4 Ru 126.71(14) no
N1 C1 C20 125.66(19) no
N1 C1 C2 109.44(18) no
C20 C1 C2 124.67(19) no
C3 C2 C1 107.56(19) no
C3 C2 H2 126.2 no
C1 C2 H2 126.2 no
C2 C3 C4 107.30(19) no
C2 C3 H3 126.3 no
C4 C3 H3 126.3 no
N1 C4 C5 125.50(18) no
N1 C4 C3 109.39(18) no
C5 C4 C3 124.84(19) no
C4 C5 C6 125.03(19) no
C4 C5 C21 117.48(18) no
C6 C5 C21 117.42(18) no
N2 C6 C5 126.04(19) no
N2 C6 C7 108.92(18) no
C5 C6 C7 125.0(2) no
C8 C7 C6 107.54(19) no
C8 C7 H7 126.2 no
C6 C7 H7 126.2 no
C7 C8 C9 108.05(19) no
C7 C8 H8 126.0 no
C9 C8 H8 126.0 no
N2 C9 C10 125.95(19) no
N2 C9 C8 108.87(18) no
C10 C9 C8 125.18(19) no
C11 C10 C9 124.88(19) no
C11 C10 C27 116.57(19) no
C9 C10 C27 118.55(19) no
N3 C11 C10 125.57(19) no
N3 C11 C12 109.51(18) no
C10 C11 C12 124.92(19) no
C13 C12 C11 107.20(19) no
C13 C12 H12 126.4 no
C11 C12 H12 126.4 no
C12 C13 C14 107.6(2) no
C12 C13 H13 126.2 no
C14 C13 H13 126.2 no
N3 C14 C15 125.25(19) no
N3 C14 C13 109.39(18) no
C15 C14 C13 125.4(2) no
C14 C15 C16 124.24(19) no
C14 C15 C33 118.35(19) no
C16 C15 C33 117.40(18) no
N4 C16 C15 126.30(19) no
N4 C16 C17 109.27(18) no
C15 C16 C17 124.4(2) no
C18 C17 C16 107.7(2) no
C18 C17 H17 126.1 no
C16 C17 H17 126.1 no
C17 C18 C19 107.39(19) no
C17 C18 H18 126.3 no
C19 C18 H18 126.3 no
N4 C19 C20 125.80(19) no
N4 C19 C18 109.13(18) no
C20 C19 C18 125.06(19) no
C1 C20 C19 125.15(19) no
C1 C20 C39 118.16(19) no
C19 C20 C39 116.69(19) no
C22 C21 C26 118.6(2) no
C22 C21 C5 121.1(2) no
C26 C21 C5 120.2(2) no
C23 C22 C21 120.3(2) no
C23 C22 H22 119.9 no
C21 C22 H22 119.9 no
C24 C23 C22 120.4(2) no
C24 C23 H23 119.8 no
C22 C23 H23 119.8 no
C23 C24 C25 120.0(2) no
C23 C24 H24 120.0 no
C25 C24 H24 120.0 no
C24 C25 C26 119.8(2) no
C24 C25 H25 120.1 no
C26 C25 H25 120.1 no
C25 C26 C21 120.9(2) no
C25 C26 H26 119.5 no
C21 C26 H26 119.5 no
C28 C27 C32 118.5(2) no
C28 C27 C10 121.5(2) no
C32 C27 C10 119.9(2) no
C27 C28 C29 120.5(3) no
C27 C28 H28 119.7 no
C29 C28 H28 119.7 no
C30 C29 C28 120.1(3) no
C30 C29 H29 119.9 no
C28 C29 H29 119.9 no
C31 C30 C29 120.1(2) no
C31 C30 H30 120.0 no
C29 C30 H30 120.0 no
C30 C31 C32 120.4(3) no
C30 C31 H31 119.8 no
C32 C31 H31 119.8 no
C27 C32 C31 120.4(3) no
C27 C32 H32 119.8 no
C31 C32 H32 119.8 no
C34 C33 C38 118.2(2) no
C34 C33 C15 120.5(2) no
C38 C33 C15 121.36(19) no
C35 C34 C33 121.2(2) no
C35 C34 H34 119.4 no
C33 C34 H34 119.4 no
C36 C35 C34 119.9(2) no
C36 C35 H35 120.0 no
C34 C35 H35 120.0 no
C35 C36 C37 119.8(2) no
C35 C36 H36 120.1 no
C37 C36 H36 120.1 no
C36 C37 C38 120.2(2) no
C36 C37 H37 119.9 no
C38 C37 H37 119.9 no
C37 C38 C33 120.7(2) no
C37 C38 H38 119.6 no
C33 C38 H38 119.6 no
C40 C39 C44 119.1(2) no
C40 C39 C20 120.1(2) no
C44 C39 C20 120.7(2) no
C39 C40 C41 120.0(3) no
C39 C40 H40 120.0 no
C41 C40 H40 120.0 no
C42 C41 C40 120.4(3) no
C42 C41 H41 119.8 no
C40 C41 H41 119.8 no
C43 C42 C41 119.9(3) no
C43 C42 H42 120.1 no
C41 C42 H42 120.1 no
C42 C43 C44 120.5(3) no
C42 C43 H43 119.7 no
C44 C43 H43 119.7 no
C39 C44 C43 120.0(3) no
C39 C44 H44 120.0 no
C43 C44 H44 120.0 no
C46 C45 C52 112.38(19) no
C46 C45 Ru 124.10(16) no
C52 C45 Ru 123.44(17) no
C47 C46 C51 119.1(3) no
C47 C46 C45 120.2(3) no
C51 C46 C45 120.7(2) no
C46 C47 C48 119.7(4) no
C46 C47 H47 120.2 no
C48 C47 H47 120.2 no
C49 C48 C47 120.2(4) no
C49 C48 H48 119.9 no
C47 C48 H48 119.9 no
C50 C49 C48 120.3(4) no
C50 C49 H49 119.8 no
C48 C49 H49 119.8 no
C49 C50 C51 120.9(4) no
C49 C50 H50 119.5 no
C51 C50 H50 119.5 no
C50 C51 C46 119.8(4) no
C50 C51 H51 120.1 no
C46 C51 H51 120.1 no
F1 C52 F3 106.0(2) no
F1 C52 F2 106.0(2) no
F3 C52 F2 105.4(2) no
F1 C52 C45 111.8(2) no
F3 C52 C45 113.4(2) no
F2 C52 C45 113.6(2) no

loop_
_geom_bond_atom_site_label_1
_geom_bond_atom_site_label_2
_geom_bond_distance
_geom_bond_publ_flag
Ru C45 1.838(2) no
Ru N1 2.053(2) no
Ru N2 2.040(2) no
Ru N3 2.053(2) no
Ru N4 2.038(2) no
F1 C52 1.331(3) no
F2 C52 1.341(3) no
F3 C52 1.333(3) no
N1 C4 1.378(3) no
N1 C1 1.384(3) no
N2 C9 1.385(3) no
N2 C6 1.388(3) no
N3 C11 1.377(3) no
N3 C14 1.378(3) no
N4 C16 1.380(3) no
N4 C19 1.385(3) no
C1 C20 1.388(3) no
C1 C2 1.439(3) no
C2 C3 1.346(3) no
C2 H2 0.9300 no
C3 C4 1.447(3) no
C3 H3 0.9300 no
C4 C5 1.393(3) no
C5 C6 1.398(3) no
C5 C21 1.499(3) no
C6 C7 1.432(3) no
C7 C8 1.349(3) no
C7 H7 0.9300 no
C8 C9 1.428(3) no
C8 H8 0.9300 no
C9 C10 1.398(3) no
C10 C11 1.392(3) no
C10 C27 1.501(3) no
C11 C12 1.443(3) no
C12 C13 1.340(3) no
C12 H12 0.9300 no
C13 C14 1.439(3) no
C13 H13 0.9300 no
C14 C15 1.396(3) no
C15 C16 1.400(3) no
C15 C33 1.495(3) no
C16 C17 1.428(3) no
C17 C18 1.350(3) no
C17 H17 0.9300 no
C18 C19 1.433(3) no
C18 H18 0.9300 no
C19 C20 1.401(3) no
C20 C39 1.499(3) no
C21 C22 1.390(3) no
C21 C26 1.391(3) no
C22 C23 1.387(3) no
C22 H22 0.9300 no
C23 C24 1.376(4) no
C23 H23 0.9300 no
C24 C25 1.382(4) no
C24 H24 0.9300 no
C25 C26 1.382(3) no
C25 H25 0.9300 no
C26 H26 0.9300 no
C27 C28 1.384(3) no
C27 C32 1.386(3) no
C28 C29 1.390(3) no
C28 H28 0.9300 no
C29 C30 1.369(4) no
C29 H29 0.9300 no
C30 C31 1.362(4) no
C30 H30 0.9300 no
C31 C32 1.390(3) no
C31 H31 0.9300 no
C32 H32 0.9300 no
C33 C34 1.387(3) no
C33 C38 1.388(3) no
C34 C35 1.383(3) no
C34 H34 0.9300 no
C35 C36 1.376(4) no
C35 H35 0.9300 no
C36 C37 1.377(4) no
C36 H36 0.9300 no
C37 C38 1.387(3) no
C37 H37 0.9300 no
C38 H38 0.9300 no
C39 C40 1.382(4) no
C39 C44 1.382(4) no
C40 C41 1.390(4) no
C40 H40 0.9300 no
C41 C42 1.370(5) no
C41 H41 0.9300 no
C42 C43 1.360(5) no
C42 H42 0.9300 no
C43 C44 1.392(4) no
C43 H43 0.9300 no
C44 H44 0.9300 no
C45 C46 1.494(3) no
C45 C52 1.526(3) no
C46 C47 1.383(4) no
C46 C51 1.389(4) no
C47 C48 1.401(5) no
C47 H47 0.9300 no
C48 C49 1.359(6) no
C48 H48 0.9300 no
C49 C50 1.356(7) no
C49 H49 0.9300 no
C50 C51 1.383(5) no
C50 H50 0.9300 no
C51 H51 0.9300 no

loop_
_geom_contact_atom_site_label_1
_geom_contact_atom_site_label_2
_geom_contact_distance
_geom_contact_site_symmetry_2
_geom_contact_publ_flag
H37 C3 2.79 2_666 yes
H37 C4 2.72 2_666 yes
H38 C1 2.86 2_666 yes

loop_
_geom_torsion_atom_site_label_1
_geom_torsion_atom_site_label_2
_geom_torsion_atom_site_label_3
_geom_torsion_atom_site_label_4
_geom_torsion
_geom_torsion_publ_flag
C45 Ru N1 C4 89.58(18) no
N4 Ru N1 C4 -169.41(17) no
N2 Ru N1 C4 -8.66(17) no
N3 Ru N1 C4 -89.8(4) no
C45 Ru N1 C1 -93.94(18) no
N4 Ru N1 C1 7.07(18) no
N2 Ru N1 C1 167.82(18) no
N3 Ru N1 C1 86.7(4) no
C45 Ru N2 C9 81.26(18) no
N4 Ru N2 C9 -94.9(3) no
N1 Ru N2 C9 178.93(18) no
N3 Ru N2 C9 -12.06(18) no
C45 Ru N2 C6 -86.67(18) no
N4 Ru N2 C6 97.2(2) no
N1 Ru N2 C6 11.00(17) no
N3 Ru N2 C6 -179.99(18) no
C45 Ru N3 C11 -84.89(19) no
N4 Ru N3 C11 174.18(18) no
N2 Ru N3 C11 13.33(18) no
N1 Ru N3 C11 94.5(4) no
C45 Ru N3 C14 84.30(19) no
N4 Ru N3 C14 -16.63(18) no
N2 Ru N3 C14 -177.48(18) no
N1 Ru N3 C14 -96.3(4) no
C45 Ru N4 C16 -82.03(19) no
N2 Ru N4 C16 94.1(3) no
N1 Ru N4 C16 -179.75(18) no
N3 Ru N4 C16 11.18(18) no
C45 Ru N4 C19 90.84(19) no
N2 Ru N4 C19 -93.0(3) no
N1 Ru N4 C19 -6.89(18) no
N3 Ru N4 C19 -175.96(18) no
C4 N1 C1 C20 173.6(2) no
Ru N1 C1 C20 -3.5(3) no
C4 N1 C1 C2 -1.1(2) no
Ru N1 C1 C2 -178.15(14) no
N1 C1 C2 C3 0.6(3) no
C20 C1 C2 C3 -174.1(2) no
C1 C2 C3 C4 0.2(3) no
C1 N1 C4 C5 -173.0(2) no
Ru N1 C4 C5 4.0(3) no
C1 N1 C4 C3 1.2(2) no
Ru N1 C4 C3 178.23(14) no
C2 C3 C4 N1 -0.8(3) no
C2 C3 C4 C5 173.4(2) no
N1 C4 C5 C6 2.3(4) no
C3 C4 C5 C6 -171.1(2) no
N1 C4 C5 C21 179.02(19) no
C3 C4 C5 C21 5.7(3) no
C9 N2 C6 C5 -179.2(2) no
Ru N2 C6 C5 -9.3(3) no
C9 N2 C6 C7 0.1(2) no
Ru N2 C6 C7 169.97(15) no
C4 C5 C6 N2 0.6(4) no
C21 C5 C6 N2 -176.2(2) no
C4 C5 C6 C7 -178.6(2) no
C21 C5 C6 C7 4.6(3) no
N2 C6 C7 C8 0.4(3) no
C5 C6 C7 C8 179.7(2) no
C6 C7 C8 C9 -0.8(3) no
C6 N2 C9 C10 178.8(2) no
Ru N2 C9 C10 8.9(3) no
C6 N2 C9 C8 -0.6(2) no
Ru N2 C9 C8 -170.43(15) no
C7 C8 C9 N2 0.9(3) no
C7 C8 C9 C10 -178.5(2) no
N2 C9 C10 C11 -1.7(4) no
C8 C9 C10 C11 177.6(2) no
N2 C9 C10 C27 178.2(2) no
C8 C9 C10 C27 -2.5(3) no
C14 N3 C11 C10 177.5(2) no
Ru N3 C11 C10 -11.5(3) no
C14 N3 C11 C12 -3.4(2) no
Ru N3 C11 C12 167.60(15) no
C9 C10 C11 N3 3.1(4) no
C27 C10 C11 N3 -176.9(2) no
C9 C10 C11 C12 -175.9(2) no
C27 C10 C11 C12 4.1(3) no
N3 C11 C12 C13 1.6(3) no
C10 C11 C12 C13 -179.3(2) no
C11 C12 C13 C14 0.8(3) no
C11 N3 C14 C15 -175.3(2) no
Ru N3 C14 C15 13.8(3) no
C11 N3 C14 C13 3.9(2) no
Ru N3 C14 C13 -167.09(15) no
C12 C13 C14 N3 -3.0(3) no
C12 C13 C14 C15 176.2(2) no
N3 C14 C15 C16 1.1(4) no
C13 C14 C15 C16 -177.9(2) no
N3 C14 C15 C33 -179.2(2) no
C13 C14 C15 C33 1.7(3) no
C19 N4 C16 C15 -176.3(2) no
Ru N4 C16 C15 -2.3(3) no
C19 N4 C16 C17 2.6(2) no
Ru N4 C16 C17 176.62(15) no
C14 C15 C16 N4 -7.3(4) no
C33 C15 C16 N4 173.1(2) no
C14 C15 C16 C17 174.0(2) no
C33 C15 C16 C17 -5.6(3) no
N4 C16 C17 C18 -2.3(3) no
C15 C16 C17 C18 176.6(2) no
C16 C17 C18 C19 1.0(3) no
C16 N4 C19 C20 177.2(2) no
Ru N4 C19 C20 3.2(3) no
C16 N4 C19 C18 -1.9(2) no
Ru N4 C19 C18 -175.98(15) no
C17 C18 C19 N4 0.6(3) no
C17 C18 C19 C20 -178.6(2) no
N1 C1 C20 C19 -3.5(4) no
C2 C1 C20 C19 170.4(2) no
N1 C1 C20 C39 176.8(2) no
C2 C1 C20 C39 -9.4(3) no
N4 C19 C20 C1 3.7(4) no
C18 C19 C20 C1 -177.3(2) no
N4 C19 C20 C39 -176.6(2) no
C18 C19 C20 C39 2.5(3) no
C4 C5 C21 C22 65.4(3) no
C6 C5 C21 C22 -117.6(2) no
C4 C5 C21 C26 -113.5(2) no
C6 C5 C21 C26 63.5(3) no
C26 C21 C22 C23 -0.5(3) no
C5 C21 C22 C23 -179.4(2) no
C21 C22 C23 C24 -0.4(4) no
C22 C23 C24 C25 0.6(4) no
C23 C24 C25 C26 0.0(4) no
C24 C25 C26 C21 -0.8(4) no
C22 C21 C26 C25 1.0(4) no
C5 C21 C26 C25 180.0(2) no
C11 C10 C27 C28 -112.4(3) no
C9 C10 C27 C28 67.6(3) no
C11 C10 C27 C32 65.2(3) no
C9 C10 C27 C32 -114.8(3) no
C32 C27 C28 C29 0.4(4) no
C10 C27 C28 C29 178.0(2) no
C27 C28 C29 C30 -1.1(4) no
C28 C29 C30 C31 0.7(4) no
C29 C30 C31 C32 0.4(5) no
C28 C27 C32 C31 0.7(4) no
C10 C27 C32 C31 -177.0(2) no
C30 C31 C32 C27 -1.1(5) no
C14 C15 C33 C34 116.4(2) no
C16 C15 C33 C34 -64.0(3) no
C14 C15 C33 C38 -63.1(3) no
C16 C15 C33 C38 116.6(2) no
C38 C33 C34 C35 -0.9(4) no
C15 C33 C34 C35 179.7(2) no
C33 C34 C35 C36 1.2(4) no
C34 C35 C36 C37 -0.6(4) no
C35 C36 C37 C38 -0.1(4) no
C36 C37 C38 C33 0.4(4) no
C34 C33 C38 C37 0.1(4) no
C15 C33 C38 C37 179.5(2) no
C1 C20 C39 C40 -70.2(3) no
C19 C20 C39 C40 110.1(3) no
C1 C20 C39 C44 112.1(3) no
C19 C20 C39 C44 -67.7(3) no
C44 C39 C40 C41 0.5(4) no
C20 C39 C40 C41 -177.3(2) no
C39 C40 C41 C42 0.3(4) no
C40 C41 C42 C43 -0.3(5) no
C41 C42 C43 C44 -0.5(5) no
C40 C39 C44 C43 -1.3(4) no
C20 C39 C44 C43 176.5(2) no
C42 C43 C44 C39 1.4(5) no
N4 Ru C45 C46 93.0(2) no
N2 Ru C45 C46 -85.7(2) no
N1 Ru C45 C46 -176.11(19) no
N3 Ru C45 C46 3.8(2) no
N4 Ru C45 C52 -90.6(2) no
N2 Ru C45 C52 90.7(2) no
N1 Ru C45 C52 0.3(2) no
N3 Ru C45 C52 -179.79(19) no
C52 C45 C46 C47 -90.1(3) no
Ru C45 C46 C47 86.7(3) no
C52 C45 C46 C51 89.3(3) no
Ru C45 C46 C51 -93.9(3) no
C51 C46 C47 C48 1.1(5) no
C45 C46 C47 C48 -179.5(3) no
C46 C47 C48 C49 -1.0(6) no
C47 C48 C49 C50 0.0(7) no
C48 C49 C50 C51 0.9(7) no
C49 C50 C51 C46 -0.8(6) no
C47 C46 C51 C50 -0.3(5) no
C45 C46 C51 C50 -179.7(3) no
C46 C45 C52 F1 110.7(2) no
Ru C45 C52 F1 -66.1(3) no
C46 C45 C52 F3 -9.1(3) no
Ru C45 C52 F3 174.08(19) no
C46 C45 C52 F2 -129.5(2) no
Ru C45 C52 F2 53.7(3) no
